data_4077618
loop_
_publ_author_name
'Tran, Diem T. T.'
'Corrigan, John F.'

_publ_section_title
;
 Synthesis and Characterization of
 Tris(trialkylphosphine)copper(I)trimethylsilylchalcogenolates
;
_journal_issue 24
_journal_name_full Organometallics
_journal_page_first 5202
_journal_paper_doi 10.1021/om000624d
_journal_volume 19
_journal_year 2000
_chemical_formula_sum 'C30 H72 Cu P3 Se Si'
_chemical_formula_weight 696.38
_chemical_name_systematic
; 
 ? 
;
_space_group_IT_number 2
_symmetry_cell_setting triclinic
_symmetry_space_group_name_Hall '-P 1'
_symmetry_space_group_name_H-M 'P -1'
_atom_sites_solution_hydrogens geom
_atom_sites_solution_primary direct
_atom_sites_solution_secondary difmap
_audit_creation_method SHELXL-97
_cell_angle_alpha 94.015(2)
_cell_angle_beta 97.069(2)
_cell_angle_gamma 103.930(3)
_cell_formula_units_Z 2
_cell_length_a 10.8887(4)
_cell_length_b 11.1231(5)
_cell_length_c 17.3991(4)
_cell_measurement_temperature 200(2)
_cell_volume 2018.90(13)
_computing_cell_refinement DenzoSMN
_computing_data_collection 'Nonius Collect'
_computing_data_reduction DenzoSMN
_computing_molecular_graphics 'XP Version 5.10'
_computing_structure_refinement 'SHELXTL Ver 5.10'
_computing_structure_solution 'SHELXTL Ver 5.10'
_diffrn_ambient_temperature 200(2)
_diffrn_measured_fraction_theta_full 0.979
_diffrn_measured_fraction_theta_max 0.979
_diffrn_measurement_device_type 'Nonius KappaCCD'
_diffrn_measurement_method 'Phi frames plus omega to complete'
_diffrn_radiation_monochromator graphite
_diffrn_radiation_source 'fine-focus sealed tube'
_diffrn_radiation_type MoK\a
_diffrn_radiation_wavelength 0.71073
_diffrn_reflns_av_R_equivalents 0.047
_diffrn_reflns_av_sigmaI/netI 0.0609
_diffrn_reflns_limit_h_max 13
_diffrn_reflns_limit_h_min 0
_diffrn_reflns_limit_k_max 13
_diffrn_reflns_limit_k_min -14
_diffrn_reflns_limit_l_max 22
_diffrn_reflns_limit_l_min -22
_diffrn_reflns_number 19905
_diffrn_reflns_theta_full 27.14
_diffrn_reflns_theta_max 27.14
_diffrn_reflns_theta_min 2.67
_exptl_absorpt_coefficient_mu 1.607
_exptl_absorpt_correction_type Scalepack
_exptl_crystal_colour 'clear colourless'
_exptl_crystal_density_diffrn 1.146
_exptl_crystal_density_method 'not measured'
_exptl_crystal_description blocks
_exptl_crystal_F_000 748
_refine_diff_density_max 0.531
_refine_diff_density_min -0.546
_refine_diff_density_rms 0.064
_refine_ls_extinction_method none
_refine_ls_goodness_of_fit_ref 1.023
_refine_ls_hydrogen_treatment mixed
_refine_ls_matrix_type full
_refine_ls_number_parameters 322
_refine_ls_number_reflns 8759
_refine_ls_number_restraints 0
_refine_ls_restrained_S_all 1.023
_refine_ls_R_factor_all 0.0576
_refine_ls_R_factor_gt 0.0406
_refine_ls_shift/su_max 0.000
_refine_ls_shift/su_mean 0.000
_refine_ls_structure_factor_coef Fsqd
_refine_ls_weighting_details 'calc w=1/[\s^2^(Fo^2^)+(0.0410P)^2^+0.9822P] where P=(Fo^2^+2Fc^2^)/3'
_refine_ls_weighting_scheme calc
_refine_ls_wR_factor_gt 0.0993
_refine_ls_wR_factor_ref 0.1096
_reflns_number_gt 6931
_reflns_number_total 8759
_reflns_threshold_expression >2sigma(I)
_cod_data_source_file om000624d.cif
_cod_data_source_block compound_2b
_cod_depositor_comments
;
The following automatic conversions were performed:

'_symmetry_cell_setting' value 'Triclinic' changed to 'triclinic'
according to /home/saulius/struct/CIF-dictionaries/cif_core.dic
dictionary named 'cif_core.dic' version 2.4.2 from 2011-04-26.

Automatic conversion script
Id: cif_fix_values 1715 2011-07-08 13:25:40Z adriana 
;
_cod_original_sg_symbol_H-M P-1
_cod_database_code 4077618

loop_
_symmetry_equiv_pos_as_xyz
'x, y, z'
'-x, -y, -z'

loop_
_atom_site_label
_atom_site_type_symbol
_atom_site_fract_x
_atom_site_fract_y
_atom_site_fract_z
_atom_site_U_iso_or_equiv
_atom_site_adp_type
_atom_site_occupancy
_atom_site_symmetry_multiplicity
_atom_site_calc_flag
_atom_site_refinement_flags
_atom_site_disorder_assembly
_atom_site_disorder_group
Cu1 Cu 0.19439(3) 0.23684(3) 0.226572(17) 0.03503(9) Uani 1 1 d . . .
Se1 Se 0.05156(3) 0.01965(3) 0.198994(16) 0.04641(9) Uani 1 1 d . A .
P1 P 0.21236(6) 0.28473(6) 0.10162(4) 0.03577(15) Uani 1 1 d . . .
P2 P 0.09018(7) 0.35942(6) 0.29045(4) 0.03835(15) Uani 1 1 d . . .
P3 P 0.36286(6) 0.19901(7) 0.30568(4) 0.03878(16) Uani 1 1 d . . .
Si1 Si -0.06745(8) -0.08606(8) 0.27869(5) 0.04618(19) Uani 1 1 d . . .
C1 C 0.2808(3) 0.1937(3) 0.03411(15) 0.0419(6) Uani 1 1 d . . .
H1A H 0.2846 0.2329 -0.0139 0.050 Uiso 1 1 calc R . .
H1B H 0.3680 0.1976 0.0565 0.050 Uiso 1 1 calc R . .
C2 C 0.2088(3) 0.0569(3) 0.01429(17) 0.0461(6) Uani 1 1 d . . .
H2A H 0.1972 0.0184 0.0621 0.055 Uiso 1 1 calc R . .
H2B H 0.1249 0.0516 -0.0140 0.055 Uiso 1 1 calc R . .
C3 C 0.2801(3) -0.0134(3) -0.03449(18) 0.0572(8) Uani 1 1 d . . .
H3A H 0.2324 -0.0988 -0.0459 0.086 Uiso 1 1 calc R . .
H3B H 0.3626 -0.0097 -0.0062 0.086 Uiso 1 1 calc R . .
H3C H 0.2905 0.0237 -0.0822 0.086 Uiso 1 1 calc R . .
C4 C 0.3061(3) 0.4428(3) 0.09254(16) 0.0423(6) Uani 1 1 d . . .
H4A H 0.3012 0.4558 0.0378 0.051 Uiso 1 1 calc R . .
H4B H 0.2681 0.5023 0.1180 0.051 Uiso 1 1 calc R . .
C5 C 0.4455(3) 0.4680(3) 0.1275(2) 0.0548(7) Uani 1 1 d . . .
H5A H 0.4503 0.4487 0.1812 0.066 Uiso 1 1 calc R . .
H5B H 0.4851 0.4127 0.0994 0.066 Uiso 1 1 calc R . .
C6 C 0.5202(4) 0.6009(4) 0.1255(3) 0.0824(12) Uani 1 1 d . . .
H6A H 0.6073 0.6108 0.1486 0.124 Uiso 1 1 calc R . .
H6B H 0.4828 0.6562 0.1542 0.124 Uiso 1 1 calc R . .
H6C H 0.5181 0.6201 0.0725 0.124 Uiso 1 1 calc R . .
C7 C 0.0561(3) 0.2806(3) 0.04697(15) 0.0417(6) Uani 1 1 d . . .
H7A H -0.0003 0.1996 0.0502 0.050 Uiso 1 1 calc R . .
H7B H 0.0218 0.3419 0.0737 0.050 Uiso 1 1 calc R . .
C8 C 0.0474(3) 0.3035(3) -0.03865(16) 0.0530(7) Uani 1 1 d . . .
H8A H 0.1095 0.3801 -0.0441 0.064 Uiso 1 1 calc R . .
H8B H 0.0687 0.2359 -0.0681 0.064 Uiso 1 1 calc R . .
C9 C -0.0841(3) 0.3130(4) -0.07185(19) 0.0651(9) Uani 1 1 d . . .
H9A H -0.0854 0.3276 -0.1256 0.098 Uiso 1 1 calc R . .
H9B H -0.1050 0.3806 -0.0434 0.098 Uiso 1 1 calc R . .
H9C H -0.1456 0.2366 -0.0677 0.098 Uiso 1 1 calc R . .
C10 C 0.1838(3) 0.5074(3) 0.34393(17) 0.0472(6) Uani 1 1 d . . .
H10A H 0.1260 0.5478 0.3676 0.057 Uiso 1 1 calc R . .
H10B H 0.2425 0.4898 0.3857 0.057 Uiso 1 1 calc R . .
C11 C 0.2597(3) 0.5973(3) 0.29542(18) 0.0538(7) Uani 1 1 d . . .
H11A H 0.2011 0.6232 0.2573 0.065 Uiso 1 1 calc R . .
H11B H 0.3117 0.5551 0.2675 0.065 Uiso 1 1 calc R . .
C12 C 0.3456(4) 0.7116(4) 0.3446(2) 0.0816(12) Uani 1 1 d . . .
H12A H 0.3919 0.7659 0.3116 0.122 Uiso 1 1 calc R . .
H12B H 0.4049 0.6866 0.3818 0.122 Uiso 1 1 calc R . .
H12C H 0.2944 0.7547 0.3715 0.122 Uiso 1 1 calc R . .
C13 C -0.0383(3) 0.4100(3) 0.23308(16) 0.0436(6) Uani 1 1 d . . .
H13A H -0.0676 0.4676 0.2664 0.052 Uiso 1 1 calc R . .
H13B H -0.0034 0.4547 0.1915 0.052 Uiso 1 1 calc R . .
C14 C -0.1526(3) 0.3044(3) 0.19751(17) 0.0476(7) Uani 1 1 d . . .
H14A H -0.1227 0.2406 0.1700 0.057 Uiso 1 1 calc R . .
H14B H -0.1961 0.2675 0.2388 0.057 Uiso 1 1 calc R . .
C15 C -0.2461(3) 0.3494(4) 0.1415(2) 0.0640(9) Uani 1 1 d . . .
H15A H -0.3167 0.2804 0.1203 0.096 Uiso 1 1 calc R . .
H15B H -0.2037 0.3846 0.1001 0.096 Uiso 1 1 calc R . .
H15C H -0.2771 0.4115 0.1688 0.096 Uiso 1 1 calc R . .
C16 C 0.0089(3) 0.2824(3) 0.36693(16) 0.0462(6) Uani 1 1 d . . .
H16A H -0.0431 0.2014 0.3439 0.055 Uiso 1 1 calc R . .
H16B H 0.0740 0.2679 0.4059 0.055 Uiso 1 1 calc R . .
C17 C -0.0761(3) 0.3470(3) 0.40885(18) 0.0556(8) Uani 1 1 d . . .
H17A H -0.0243 0.4253 0.4360 0.067 Uiso 1 1 calc R . .
H17B H -0.1397 0.3657 0.3706 0.067 Uiso 1 1 calc R . .
C18 C -0.1428(4) 0.2704(4) 0.4662(2) 0.0786(12) Uani 1 1 d . . .
H18A H -0.1950 0.3154 0.4907 0.118 Uiso 1 1 calc R . .
H18B H -0.0805 0.2533 0.5051 0.118 Uiso 1 1 calc R . .
H18C H -0.1958 0.1934 0.4396 0.118 Uiso 1 1 calc R . .
C19 C 0.3201(3) 0.1733(3) 0.40298(16) 0.0447(6) Uani 1 1 d . . .
H19A H 0.3139 0.2525 0.4272 0.054 Uiso 1 1 calc R . .
H19B H 0.2351 0.1177 0.3961 0.054 Uiso 1 1 calc R . .
C20 C 0.4046(3) 0.1214(4) 0.46044(18) 0.0628(9) Uani 1 1 d . . .
H20A H 0.4147 0.0432 0.4371 0.075 Uiso 1 1 calc R . .
H20B H 0.4886 0.1789 0.4717 0.075 Uiso 1 1 calc R . .
C21 C 0.3504(3) 0.0999(4) 0.53563(18) 0.0605(8) Uani 1 1 d . . .
H21A H 0.4071 0.0673 0.5703 0.091 Uiso 1 1 calc R . .
H21B H 0.2682 0.0414 0.5249 0.091 Uiso 1 1 calc R . .
H21C H 0.3416 0.1773 0.5595 0.091 Uiso 1 1 calc R . .
C22 C 0.5231(3) 0.3052(3) 0.32770(18) 0.0488(7) Uani 1 1 d . . .
H22A H 0.5775 0.2666 0.3609 0.059 Uiso 1 1 calc R . .
H22B H 0.5588 0.3168 0.2795 0.059 Uiso 1 1 calc R . .
C23 C 0.5257(3) 0.4323(3) 0.3676(3) 0.0680(10) Uani 1 1 d . . .
H23A H 0.4664 0.4679 0.3362 0.082 Uiso 1 1 calc R . .
H23B H 0.4956 0.4209 0.4175 0.082 Uiso 1 1 calc R . .
C24 C 0.6544(4) 0.5230(4) 0.3809(4) 0.114(2) Uani 1 1 d . . .
H24A H 0.6480 0.6002 0.4064 0.172 Uiso 1 1 calc R . .
H24B H 0.6841 0.5372 0.3318 0.172 Uiso 1 1 calc R . .
H24C H 0.7136 0.4897 0.4131 0.172 Uiso 1 1 calc R . .
C25 C 0.3986(3) 0.0519(3) 0.27529(16) 0.0449(6) Uani 1 1 d . . .
H25A H 0.4677 0.0398 0.3123 0.054 Uiso 1 1 calc R . .
H25B H 0.3240 -0.0156 0.2771 0.054 Uiso 1 1 calc R . .
C26 C 0.4359(4) 0.0440(3) 0.19463(18) 0.0589(8) Uani 1 1 d . . .
H26A H 0.5208 0.0979 0.1956 0.071 Uiso 1 1 calc R . .
H26B H 0.3769 0.0741 0.1591 0.071 Uiso 1 1 calc R . .
C27 C 0.4354(3) -0.0872(3) 0.1647(2) 0.0637(9) Uani 1 1 d . . .
H27A H 0.4597 -0.0874 0.1135 0.096 Uiso 1 1 calc R . .
H27B H 0.3512 -0.1406 0.1626 0.096 Uiso 1 1 calc R . .
H27C H 0.4951 -0.1168 0.1990 0.096 Uiso 1 1 calc R . .
C28A C -0.0070(8) -0.0539(8) 0.3892(4) 0.046(2) Uiso 0.50 1 d P A 1
H28A H -0.0667 -0.1058 0.4169 0.069 Uiso 0.50 1 calc PR A 1
H28B H 0.0007 0.0320 0.4060 0.069 Uiso 0.50 1 calc PR A 1
H28C H 0.0749 -0.0720 0.3998 0.069 Uiso 0.50 1 calc PR A 1
C29A C -0.0725(8) -0.2605(7) 0.2577(4) 0.0583(17) Uiso 0.50 1 d P A 1
H29A H -0.1235 -0.3080 0.2917 0.087 Uiso 0.50 1 calc PR A 1
H29B H 0.0128 -0.2713 0.2665 0.087 Uiso 0.50 1 calc PR A 1
H29C H -0.1092 -0.2887 0.2046 0.087 Uiso 0.50 1 calc PR A 1
C30A C -0.2304(7) -0.0778(7) 0.2671(4) 0.0530(17) Uiso 0.50 1 d P A 1
H30A H -0.2744 -0.1257 0.3038 0.079 Uiso 0.50 1 calc PR A 1
H30B H -0.2707 -0.1107 0.2152 0.079 Uiso 0.50 1 calc PR A 1
H30C H -0.2338 0.0074 0.2761 0.079 Uiso 0.50 1 calc PR A 1
C28B C 0.0054(8) -0.0762(8) 0.3792(5) 0.054(2) Uiso 0.50 1 d P A 2
H28D H -0.0544 -0.1249 0.4082 0.080 Uiso 0.50 1 calc PR A 2
H28E H 0.0289 0.0091 0.4013 0.080 Uiso 0.50 1 calc PR A 2
H28F H 0.0804 -0.1077 0.3812 0.080 Uiso 0.50 1 calc PR A 2
C29B C -0.1210(9) -0.2504(8) 0.2410(5) 0.073(2) Uiso 0.50 1 d P A 2
H29D H -0.1725 -0.2956 0.2757 0.110 Uiso 0.50 1 calc PR A 2
H29E H -0.0480 -0.2834 0.2370 0.110 Uiso 0.50 1 calc PR A 2
H29F H -0.1707 -0.2586 0.1905 0.110 Uiso 0.50 1 calc PR A 2
C30B C -0.2276(7) -0.0304(8) 0.2781(4) 0.0555(17) Uiso 0.50 1 d P A 2
H30D H -0.2793 -0.0759 0.3126 0.083 Uiso 0.50 1 calc PR A 2
H30E H -0.2739 -0.0455 0.2263 0.083 Uiso 0.50 1 calc PR A 2
H30F H -0.2071 0.0570 0.2951 0.083 Uiso 0.50 1 calc PR A 2

loop_
_atom_site_aniso_label
_atom_site_aniso_U_11
_atom_site_aniso_U_22
_atom_site_aniso_U_33
_atom_site_aniso_U_23
_atom_site_aniso_U_13
_atom_site_aniso_U_12
Cu1 0.03678(17) 0.03646(17) 0.03358(16) 0.00746(12) 0.00522(12) 0.01140(13)
Se1 0.05173(17) 0.04109(16) 0.04137(16) 0.00525(11) 0.01290(12) -0.00139(13)
P1 0.0364(3) 0.0384(3) 0.0339(3) 0.0094(3) 0.0064(3) 0.0099(3)
P2 0.0429(4) 0.0367(4) 0.0378(3) 0.0048(3) 0.0075(3) 0.0135(3)
P3 0.0372(3) 0.0405(4) 0.0396(3) 0.0086(3) 0.0025(3) 0.0119(3)
Si1 0.0477(4) 0.0459(4) 0.0400(4) 0.0083(3) 0.0093(3) -0.0004(4)
C1 0.0433(14) 0.0463(15) 0.0382(13) 0.0114(11) 0.0095(11) 0.0117(13)
C2 0.0449(15) 0.0471(16) 0.0450(15) 0.0010(12) 0.0086(12) 0.0090(13)
C3 0.0624(19) 0.0581(19) 0.0522(17) -0.0031(15) 0.0131(15) 0.0174(16)
C4 0.0430(14) 0.0409(15) 0.0444(14) 0.0119(11) 0.0092(12) 0.0099(12)
C5 0.0441(15) 0.0450(17) 0.072(2) 0.0090(15) 0.0058(14) 0.0050(14)
C6 0.060(2) 0.053(2) 0.124(4) 0.013(2) 0.012(2) -0.0048(18)
C7 0.0402(13) 0.0496(16) 0.0374(13) 0.0112(11) 0.0054(11) 0.0138(12)
C8 0.0517(17) 0.072(2) 0.0390(14) 0.0153(14) 0.0036(13) 0.0212(16)
C9 0.060(2) 0.087(3) 0.0512(18) 0.0228(17) -0.0058(15) 0.0264(19)
C10 0.0544(16) 0.0418(15) 0.0451(15) 0.0035(12) 0.0072(13) 0.0117(14)
C11 0.0614(19) 0.0464(17) 0.0500(16) 0.0052(13) 0.0031(14) 0.0088(15)
C12 0.099(3) 0.055(2) 0.075(3) 0.0022(19) 0.013(2) -0.011(2)
C13 0.0507(15) 0.0425(15) 0.0430(14) 0.0077(11) 0.0112(12) 0.0192(13)
C14 0.0430(15) 0.0522(17) 0.0514(16) 0.0091(13) 0.0085(12) 0.0174(14)
C15 0.0527(18) 0.076(2) 0.066(2) 0.0076(18) 0.0005(16) 0.0252(18)
C16 0.0524(16) 0.0466(16) 0.0453(15) 0.0110(12) 0.0130(13) 0.0186(14)
C17 0.070(2) 0.0557(19) 0.0510(17) 0.0106(14) 0.0235(15) 0.0256(17)
C18 0.100(3) 0.086(3) 0.071(2) 0.029(2) 0.047(2) 0.041(3)
C19 0.0406(14) 0.0519(17) 0.0429(14) 0.0112(12) 0.0041(12) 0.0132(13)
C20 0.066(2) 0.090(3) 0.0440(16) 0.0180(17) 0.0059(15) 0.040(2)
C21 0.068(2) 0.073(2) 0.0427(16) 0.0171(15) 0.0054(15) 0.0204(18)
C22 0.0392(14) 0.0484(17) 0.0587(17) 0.0113(14) 0.0043(13) 0.0106(13)
C23 0.0477(17) 0.053(2) 0.099(3) -0.0001(19) 0.0036(18) 0.0094(16)
C24 0.064(2) 0.052(2) 0.214(6) -0.018(3) 0.017(3) -0.002(2)
C25 0.0446(15) 0.0461(16) 0.0465(15) 0.0090(12) 0.0039(12) 0.0167(13)
C26 0.072(2) 0.063(2) 0.0518(17) 0.0141(15) 0.0149(15) 0.0304(18)
C27 0.067(2) 0.073(2) 0.0563(19) -0.0033(16) 0.0054(16) 0.0317(19)

loop_
_atom_type_symbol
_atom_type_description
_atom_type_scat_dispersion_real
_atom_type_scat_dispersion_imag
_atom_type_scat_source
C C 0.0033 0.0016 'International Tables Vol C Tables 4.2.6.8 and 6.1.1.4'
H H 0.0000 0.0000 'International Tables Vol C Tables 4.2.6.8 and 6.1.1.4'
Si Si 0.0817 0.0704 'International Tables Vol C Tables 4.2.6.8 and 6.1.1.4'
P P 0.1023 0.0942 'International Tables Vol C Tables 4.2.6.8 and 6.1.1.4'
Cu Cu 0.3201 1.2651 'International Tables Vol C Tables 4.2.6.8 and 6.1.1.4'
Se Se -0.0929 2.2259 'International Tables Vol C Tables 4.2.6.8 and 6.1.1.4'

loop_
_geom_angle_atom_site_label_1
_geom_angle_atom_site_label_2
_geom_angle_atom_site_label_3
_geom_angle
P2 Cu1 P1 112.36(3)
P2 Cu1 P3 112.41(3)
P1 Cu1 P3 121.23(3)
P2 Cu1 Se1 108.58(2)
P1 Cu1 Se1 99.86(2)
P3 Cu1 Se1 99.94(2)
Si1 Se1 Cu1 127.28(3)
C7 P1 C4 102.59(13)
C7 P1 C1 102.73(12)
C4 P1 C1 100.33(13)
C7 P1 Cu1 111.27(9)
C4 P1 Cu1 115.53(9)
C1 P1 Cu1 121.95(9)
C10 P2 C16 101.61(14)
C10 P2 C13 101.11(13)
C16 P2 C13 102.52(13)
C10 P2 Cu1 118.68(10)
C16 P2 Cu1 112.67(9)
C13 P2 Cu1 117.79(9)
C25 P3 C19 101.94(13)
C25 P3 C22 101.97(13)
C19 P3 C22 102.41(14)
C25 P3 Cu1 112.88(9)
C19 P3 Cu1 110.14(9)
C22 P3 Cu1 124.79(10)
C30A Si1 C28B 114.2(4)
C30A Si1 C29B 89.1(4)
C28B Si1 C29B 108.1(4)
C30A Si1 C28A 106.0(3)
C28B Si1 C28A 10.3(4)
C29B Si1 C28A 115.2(4)
C30A Si1 C29A 105.8(4)
C28B Si1 C29A 93.8(4)
C29B Si1 C29A 18.4(3)
C28A Si1 C29A 102.4(3)
C30A Si1 C30B 15.3(3)
C28B Si1 C30B 107.9(4)
C29B Si1 C30B 104.4(4)
C28A Si1 C30B 98.4(3)
C29A Si1 C30B 120.9(3)
C30A Si1 Se1 115.1(2)
C28B Si1 Se1 116.6(3)
C29B Si1 Se1 109.9(3)
C28A Si1 Se1 117.9(2)
C29A Si1 Se1 108.1(2)
C30B Si1 Se1 109.3(2)
C2 C1 P1 115.59(19)
C3 C2 C1 111.6(2)
C5 C4 P1 113.64(19)
C6 C5 C4 113.6(3)
C8 C7 P1 119.08(19)
C9 C8 C7 112.1(3)
C11 C10 P2 115.1(2)
C10 C11 C12 112.3(3)
C14 C13 P2 114.37(19)
C15 C14 C13 111.9(3)
C17 C16 P2 118.7(2)
C18 C17 C16 113.1(3)
C20 C19 P3 119.9(2)
C21 C20 C19 112.3(3)
C23 C22 P3 114.0(2)
C24 C23 C22 114.6(3)
C26 C25 P3 114.4(2)
C25 C26 C27 112.6(3)

loop_
_geom_bond_atom_site_label_1
_geom_bond_atom_site_label_2
_geom_bond_distance
Cu1 P2 2.2858(7)
Cu1 P1 2.2946(7)
Cu1 P3 2.2953(7)
Cu1 Se1 2.5160(4)
Se1 Si1 2.2185(8)
P1 C7 1.833(3)
P1 C4 1.836(3)
P1 C1 1.837(3)
P2 C10 1.833(3)
P2 C16 1.837(3)
P2 C13 1.839(3)
P3 C25 1.829(3)
P3 C19 1.833(3)
P3 C22 1.835(3)
Si1 C30A 1.787(7)
Si1 C28B 1.813(8)
Si1 C29B 1.826(9)
Si1 C28A 1.934(8)
Si1 C29A 1.935(7)
Si1 C30B 1.985(7)
C1 C2 1.528(4)
C2 C3 1.515(4)
C4 C5 1.515(4)
C5 C6 1.512(5)
C7 C8 1.524(4)
C8 C9 1.507(4)
C10 C11 1.513(4)
C11 C12 1.517(5)
C13 C14 1.521(4)
C14 C15 1.519(4)
C16 C17 1.523(4)
C17 C18 1.500(5)
C19 C20 1.514(4)
C20 C21 1.511(4)
C22 C23 1.524(5)
C23 C24 1.498(5)
C25 C26 1.511(4)
C26 C27 1.514(5)
